data_4022179
loop_
_publ_author_name
'Zhaoyan Zheng'
'Zhengkun Yu'
'Ning Luo'
'Xiuwen Han'

_publ_section_title
;
 Tautomerism-Dependent Ring Construction of N-Heterocyclic
 Compounds from the Reactions of 1-Alkynyl Fischer Carbene Complexes
 and Substituted Pyrazolinones
;
_journal_name_full 'Journal of Organic Chemistry'
_journal_page_first 9695
_journal_page_last 9700
_journal_paper_doi 10.1021/jo061725+
_journal_volume 71
_journal_year 2006
_chemical_absolute_configuration ad
_chemical_formula_sum 'C21 H14 N2 O6 W'
_chemical_formula_weight 574.19
_chemical_name_systematic
; 
 ? 
;
_space_group_IT_number 19
_symmetry_cell_setting orthorhombic
_symmetry_space_group_name_Hall 'P 2ac 2ab'
_symmetry_space_group_name_H-M 'P 21 21 21'
_atom_sites_solution_hydrogens geom
_atom_sites_solution_primary direct
_atom_sites_solution_secondary difmap
_audit_creation_method SHELXL-97
_cell_angle_alpha 90.00
_cell_angle_beta 90.00
_cell_angle_gamma 90.00
_cell_formula_units_Z 4
_cell_length_a 7.4595(10)
_cell_length_b 11.6192(16)
_cell_length_c 23.142(3)
_cell_measurement_reflns_used 2616
_cell_measurement_temperature 293(2)
_cell_measurement_theta_max 44.314
_cell_measurement_theta_min 4.968
_cell_volume 2005.8(5)
_computing_cell_refinement 'Bruker SMART'
_computing_data_collection 'Bruker SMART'
_computing_data_reduction 'Bruker SHELXTL'
_computing_molecular_graphics 'Bruker SHELXTL'
_computing_publication_material 'Bruker SHELXTL'
_computing_structure_refinement 'SHELXL-97 (Sheldrick, 1997)'
_computing_structure_solution 'SHELXS-97 (Sheldrick, 1990)'
_diffrn_ambient_temperature 293(2)
_diffrn_measured_fraction_theta_full 0.994
_diffrn_measured_fraction_theta_max 0.994
_diffrn_measurement_device_type 'CCD area detector'
_diffrn_measurement_method 'phi and omega scans'
_diffrn_radiation_monochromator graphite
_diffrn_radiation_source 'fine-focus sealed tube'
_diffrn_radiation_type MoK\a
_diffrn_radiation_wavelength 0.71073
_diffrn_reflns_av_R_equivalents 0.0865
_diffrn_reflns_av_sigmaI/netI 0.0930
_diffrn_reflns_limit_h_max 9
_diffrn_reflns_limit_h_min -9
_diffrn_reflns_limit_k_max 14
_diffrn_reflns_limit_k_min -14
_diffrn_reflns_limit_l_max 29
_diffrn_reflns_limit_l_min -18
_diffrn_reflns_number 11734
_diffrn_reflns_theta_full 27.00
_diffrn_reflns_theta_max 27.00
_diffrn_reflns_theta_min 1.96
_exptl_absorpt_coefficient_mu 5.800
_exptl_absorpt_correction_T_max 1.0000
_exptl_absorpt_correction_T_min 0.3879
_exptl_absorpt_correction_type empirical
_exptl_crystal_colour red
_exptl_crystal_density_diffrn 1.901
_exptl_crystal_density_method 'not measured'
_exptl_crystal_description plate
_exptl_crystal_F_000 1104
_exptl_crystal_size_max 0.490
_exptl_crystal_size_mid 0.162
_exptl_crystal_size_min 0.080
_refine_diff_density_max 1.621
_refine_diff_density_min -1.250
_refine_diff_density_rms 0.153
_refine_ls_abs_structure_details 'Flack H D (1983), Acta Cryst. A39, 876-881'
_refine_ls_abs_structure_Flack 0.002(19)
_refine_ls_extinction_method none
_refine_ls_goodness_of_fit_ref 0.936
_refine_ls_hydrogen_treatment constr
_refine_ls_matrix_type full
_refine_ls_number_parameters 271
_refine_ls_number_reflns 4315
_refine_ls_number_restraints 0
_refine_ls_restrained_S_all 0.936
_refine_ls_R_factor_all 0.0632
_refine_ls_R_factor_gt 0.0489
_refine_ls_shift/su_max 0.029
_refine_ls_shift/su_mean 0.002
_refine_ls_structure_factor_coef Fsqd
_refine_ls_weighting_details 'calc w=1/[\s^2^(Fo^2^)+(0.0436P)^2^+0.0000P] where P=(Fo^2^+2Fc^2^)/3'
_refine_ls_weighting_scheme calc
_refine_ls_wR_factor_gt 0.1032
_refine_ls_wR_factor_ref 0.1082
_reflns_number_gt 3363
_reflns_number_total 4315
_reflns_threshold_expression >2sigma(I)
_cod_data_source_file jo061725+si20060821_041631_3.cif
_cod_depositor_comments
;
The following automatic conversions were performed:
'_symmetry_cell_setting' value 'Orthorhombic' changed to 'orthorhombic'
according to '/home/saulius/struct/CIF-dictionaries/cif_core.dic'
dictionary named 'cif_core.dic' version 2.4.1 from 2010-06-29.

Automatic conversion script
Id: cif_fix_enum 1527 2010-12-29 10:47:43Z saulius 
;
_cod_database_code 4022179

loop_
_symmetry_equiv_pos_as_xyz
'x, y, z'
'-x+1/2, -y, z+1/2'
'-x, y+1/2, -z+1/2'
'x+1/2, -y+1/2, -z'

loop_
_atom_site_label
_atom_site_type_symbol
_atom_site_fract_x
_atom_site_fract_y
_atom_site_fract_z
_atom_site_U_iso_or_equiv
_atom_site_adp_type
_atom_site_occupancy
_atom_site_symmetry_multiplicity
_atom_site_calc_flag
_atom_site_refinement_flags
W W 0.39794(6) -0.01878(4) 0.814653(16) 0.04130(14) Uani 1 1 d .
O1 O 0.7677(17) 0.1047(12) 0.7853(5) 0.113(4) Uani 1 1 d .
O2 O 0.1943(15) 0.2022(8) 0.7682(4) 0.087(3) Uani 1 1 d .
O3 O 0.3972(15) -0.1261(8) 0.6910(3) 0.087(3) Uani 1 1 d .
O4 O 0.0259(17) -0.1392(9) 0.8340(4) 0.087(3) Uani 1 1 d .
O5 O 0.5942(17) -0.2479(9) 0.8530(4) 0.096(4) Uani 1 1 d .
O6 O 0.4152(15) -0.1674(6) 0.9609(3) 0.064(2) Uani 1 1 d .
N1 N 0.4088(13) 0.0323(6) 0.9546(3) 0.0409(19) Uani 1 1 d .
N2 N 0.4252(13) 0.1197(6) 0.9943(3) 0.034(2) Uani 1 1 d .
C1 C 0.627(3) 0.0611(12) 0.7957(5) 0.074(4) Uani 1 1 d .
C2 C 0.2672(16) 0.1175(11) 0.7854(5) 0.049(3) Uani 1 1 d .
C3 C 0.3987(18) -0.0878(9) 0.7370(5) 0.052(3) Uani 1 1 d .
C4 C 0.170(2) -0.0975(11) 0.8279(5) 0.060(4) Uani 1 1 d .
C5 C 0.5295(18) -0.1618(12) 0.8415(5) 0.058(4) Uani 1 1 d .
C6 C 0.4028(16) 0.0709(8) 0.8983(3) 0.036(2) Uani 1 1 d .
C7 C 0.4167(15) 0.1919(8) 0.9070(4) 0.037(2) Uani 1 1 d .
H7 H 0.4173 0.2457 0.8772 0.045 Uiso 1 1 calc R
C8 C 0.4292(14) 0.2198(8) 0.9643(4) 0.034(2) Uani 1 1 d .
C9 C 0.4320(17) -0.0748(9) 0.9839(4) 0.045(3) Uani 1 1 d .
C10 C 0.4721(14) -0.0437(8) 1.0430(4) 0.040(3) Uani 1 1 d .
C11 C 0.4725(14) 0.0707(10) 1.0484(4) 0.038(3) Uani 1 1 d .
C12 C 0.5067(16) 0.1341(10) 1.1025(4) 0.042(3) Uani 1 1 d .
H12A H 0.3950 0.1644 1.1176 0.050 Uiso 1 1 calc R
H12B H 0.5865 0.1983 1.0950 0.050 Uiso 1 1 calc R
C13 C 0.592(2) 0.0531(9) 1.1470(5) 0.062(3) Uani 1 1 d .
H13A H 0.7180 0.0435 1.1379 0.075 Uiso 1 1 calc R
H13B H 0.5840 0.0881 1.1850 0.075 Uiso 1 1 calc R
C14 C 0.505(2) -0.0621(10) 1.1487(5) 0.066(4) Uani 1 1 d .
H14A H 0.3799 -0.0527 1.1595 0.079 Uiso 1 1 calc R
H14B H 0.5622 -0.1085 1.1783 0.079 Uiso 1 1 calc R
C15 C 0.5144(19) -0.1263(9) 1.0909(5) 0.054(3) Uani 1 1 d .
H15A H 0.6335 -0.1580 1.0854 0.065 Uiso 1 1 calc R
H15B H 0.4290 -0.1892 1.0906 0.065 Uiso 1 1 calc R
C16 C 0.4337(14) 0.3373(8) 0.9878(4) 0.036(3) Uani 1 1 d .
C17 C 0.5084(15) 0.4235(9) 0.9541(5) 0.043(3) Uani 1 1 d .
H17 H 0.5626 0.4045 0.9191 0.052 Uiso 1 1 calc R
C18 C 0.5033(16) 0.5372(9) 0.9716(5) 0.049(3) Uani 1 1 d .
H18 H 0.5514 0.5939 0.9478 0.059 Uiso 1 1 calc R
C19 C 0.429(2) 0.5673(10) 1.0228(5) 0.064(4) Uani 1 1 d .
H19 H 0.4260 0.6438 1.0346 0.077 Uiso 1 1 calc R
C20 C 0.3577(14) 0.4788(10) 1.0577(5) 0.052(3) Uani 1 1 d .
H20 H 0.3083 0.4977 1.0933 0.063 Uiso 1 1 calc R
C21 C 0.3586(13) 0.3683(9) 1.0409(4) 0.041(3) Uani 1 1 d .
H21 H 0.3092 0.3121 1.0647 0.049 Uiso 1 1 calc R

loop_
_atom_site_aniso_label
_atom_site_aniso_U_11
_atom_site_aniso_U_22
_atom_site_aniso_U_33
_atom_site_aniso_U_23
_atom_site_aniso_U_13
_atom_site_aniso_U_12
W 0.0539(2) 0.0467(2) 0.02324(18) -0.00331(19) 0.0008(2) 0.0063(2)
O1 0.093(9) 0.149(11) 0.096(8) 0.019(8) 0.018(7) -0.021(9)
O2 0.123(9) 0.069(6) 0.070(6) 0.000(5) -0.029(6) 0.027(6)
O3 0.121(8) 0.113(7) 0.026(4) -0.030(5) -0.002(6) 0.024(7)
O4 0.108(9) 0.076(7) 0.078(7) 0.002(6) -0.003(6) -0.009(7)
O5 0.131(9) 0.095(7) 0.062(6) 0.016(5) 0.014(6) 0.063(8)
O6 0.116(8) 0.045(4) 0.030(4) -0.002(3) -0.002(5) -0.005(6)
N1 0.057(5) 0.037(4) 0.029(4) -0.003(4) 0.001(4) -0.004(5)
N2 0.045(6) 0.038(4) 0.019(4) -0.001(3) 0.002(4) -0.003(4)
C1 0.101(12) 0.082(9) 0.040(7) 0.001(6) -0.012(8) -0.015(9)
C2 0.050(8) 0.064(8) 0.032(6) -0.007(6) -0.003(5) -0.004(6)
C3 0.054(7) 0.058(7) 0.043(6) 0.001(5) -0.009(7) 0.018(7)
C4 0.096(11) 0.050(7) 0.033(7) 0.003(5) -0.014(6) -0.018(7)
C5 0.070(9) 0.073(9) 0.031(6) -0.015(6) 0.005(6) 0.026(7)
C6 0.045(6) 0.044(5) 0.018(4) -0.002(4) -0.002(5) -0.005(6)
C7 0.046(7) 0.038(5) 0.028(5) -0.002(4) 0.001(5) 0.007(5)
C8 0.027(6) 0.044(6) 0.030(5) 0.002(4) 0.006(4) 0.001(5)
C9 0.063(9) 0.033(6) 0.039(6) -0.002(5) 0.009(6) -0.007(6)
C10 0.048(7) 0.033(7) 0.039(6) 0.008(5) -0.008(5) -0.010(5)
C11 0.042(7) 0.051(6) 0.022(5) 0.003(5) -0.003(4) -0.004(5)
C12 0.047(7) 0.053(7) 0.026(5) -0.003(5) 0.004(5) -0.009(5)
C13 0.086(9) 0.063(8) 0.038(6) 0.004(5) -0.015(7) -0.005(8)
C14 0.095(10) 0.066(8) 0.037(7) 0.016(6) -0.010(7) -0.020(8)
C15 0.083(10) 0.042(7) 0.039(7) 0.006(5) 0.004(6) -0.004(6)
C16 0.033(7) 0.039(5) 0.036(6) -0.001(4) -0.005(5) 0.004(5)
C17 0.033(6) 0.045(7) 0.051(7) 0.011(6) -0.006(5) -0.013(5)
C18 0.063(7) 0.036(7) 0.047(6) 0.005(6) -0.005(6) -0.008(6)
C19 0.093(12) 0.047(6) 0.052(7) -0.009(6) -0.005(8) 0.012(8)
C20 0.058(8) 0.060(7) 0.039(5) -0.015(6) 0.000(5) 0.010(6)
C21 0.038(7) 0.052(7) 0.033(6) -0.004(5) 0.010(5) 0.000(5)

loop_
_atom_type_symbol
_atom_type_description
_atom_type_scat_dispersion_real
_atom_type_scat_dispersion_imag
_atom_type_scat_source
C C 0.0033 0.0016 'International Tables Vol C Tables 4.2.6.8 and 6.1.1.4'
H H 0.0000 0.0000 'International Tables Vol C Tables 4.2.6.8 and 6.1.1.4'
N N 0.0061 0.0033 'International Tables Vol C Tables 4.2.6.8 and 6.1.1.4'
O O 0.0106 0.0060 'International Tables Vol C Tables 4.2.6.8 and 6.1.1.4'
W W -0.8490 6.8722 'International Tables Vol C Tables 4.2.6.8 and 6.1.1.4'

loop_
_geom_angle_atom_site_label_1
_geom_angle_atom_site_label_2
_geom_angle_atom_site_label_3
_geom_angle
C4 W C3 87.4(5)
C4 W C2 90.0(5)
C3 W C2 90.8(4)
C4 W C1 176.3(5)
C3 W C1 89.2(5)
C2 W C1 88.6(6)
C4 W C5 89.4(6)
C3 W C5 86.8(4)
C2 W C5 177.6(5)
C1 W C5 91.9(6)
C4 W C6 95.6(4)
C3 W C6 175.6(4)
C2 W C6 86.0(4)
C1 W C6 87.7(5)
C5 W C6 96.4(4)
N2 N1 C6 113.2(7)
N2 N1 C9 108.4(7)
C6 N1 C9 137.4(8)
C8 N2 N1 107.2(7)
C8 N2 C11 142.2(9)
N1 N2 C11 108.4(7)
O1 C1 W 177.3(14)
O2 C2 W 177.4(11)
O3 C3 W 178.4(10)
O4 C4 W 175.5(12)
O5 C5 W 173.7(12)
N1 C6 C7 100.6(7)
N1 C6 W 132.7(6)
C7 C6 W 126.5(6)
C8 C7 C6 112.1(8)
C8 C7 H7 124.0
C6 C7 H7 124.0
N2 C8 C7 106.9(8)
N2 C8 C16 127.6(9)
C7 C8 C16 125.4(9)
O6 C9 N1 123.6(9)
O6 C9 C10 131.5(10)
N1 C9 C10 104.9(8)
C11 C10 C9 109.7(9)
C11 C10 C15 124.6(10)
C9 C10 C15 125.6(9)
C10 C11 N2 108.4(9)
C10 C11 C12 125.2(10)
N2 C11 C12 126.3(9)
C11 C12 C13 109.6(9)
C11 C12 H12A 109.7
C13 C12 H12A 109.7
C11 C12 H12B 109.7
C13 C12 H12B 109.7
H12A C12 H12B 108.2
C14 C13 C12 112.8(11)
C14 C13 H13A 109.0
C12 C13 H13A 109.0
C14 C13 H13B 109.0
C12 C13 H13B 109.0
H13A C13 H13B 107.8
C13 C14 C15 113.1(10)
C13 C14 H14A 109.0
C15 C14 H14A 109.0
C13 C14 H14B 109.0
C15 C14 H14B 109.0
H14A C14 H14B 107.8
C10 C15 C14 108.9(9)
C10 C15 H15A 109.9
C14 C15 H15A 109.9
C10 C15 H15B 109.9
C14 C15 H15B 109.9
H15A C15 H15B 108.3
C17 C16 C21 118.1(10)
C17 C16 C8 118.1(9)
C21 C16 C8 123.7(9)
C18 C17 C16 120.9(11)
C18 C17 H17 119.6
C16 C17 H17 119.6
C19 C18 C17 121.1(11)
C19 C18 H18 119.5
C17 C18 H18 119.5
C18 C19 C20 117.8(11)
C18 C19 H19 121.1
C20 C19 H19 121.1
C21 C20 C19 122.0(10)
C21 C20 H20 119.0
C19 C20 H20 119.0
C20 C21 C16 120.2(10)
C20 C21 H21 119.9
C16 C21 H21 119.9

loop_
_geom_bond_atom_site_label_1
_geom_bond_atom_site_label_2
_geom_bond_distance
W C4 1.955(16)
W C3 1.967(11)
W C2 1.979(13)
W C1 1.996(18)
W C5 2.028(14)
W C6 2.198(8)
O1 C1 1.187(17)
O2 C2 1.192(14)
O3 C3 1.155(12)
O4 C4 1.188(15)
O5 C5 1.142(14)
O6 C9 1.207(12)
N1 N2 1.374(10)
N1 C6 1.379(11)
N1 C9 1.429(12)
N2 C8 1.354(12)
N2 C11 1.420(12)
C6 C7 1.425(13)
C7 C8 1.369(12)
C7 H7 0.9300
C8 C16 1.470(13)
C9 C10 1.445(14)
C10 C11 1.336(14)
C10 C15 1.499(13)
C11 C12 1.476(14)
C12 C13 1.533(15)
C12 H12A 0.9700
C12 H12B 0.9700
C13 C14 1.489(16)
C13 H13A 0.9700
C13 H13B 0.9700
C14 C15 1.535(15)
C14 H14A 0.9700
C14 H14B 0.9700
C15 H15A 0.9700
C15 H15B 0.9700
C16 C17 1.387(13)
C16 C21 1.397(13)
C17 C18 1.383(15)
C17 H17 0.9300
C18 C19 1.352(16)
C18 H18 0.9300
C19 C20 1.413(16)
C19 H19 0.9300
C20 C21 1.341(14)
C20 H20 0.9300
C21 H21 0.9300

loop_
_geom_torsion_atom_site_label_1
_geom_torsion_atom_site_label_2
_geom_torsion_atom_site_label_3
_geom_torsion_atom_site_label_4
_geom_torsion
C6 N1 N2 C8 0.4(13)
C9 N1 N2 C8 171.2(10)
C6 N1 N2 C11 -166.4(9)
C9 N1 N2 C11 4.4(12)
C4 W C1 O1 -115(26)
C3 W C1 O1 -91(27)
C2 W C1 O1 178(100)
C5 W C1 O1 -4(27)
C6 W C1 O1 92(27)
C4 W C2 O2 157(23)
C3 W C2 O2 -116(23)
C1 W C2 O2 -26(23)
C5 W C2 O2 -129(21)
C6 W C2 O2 61(23)
C4 W C3 O3 93(47)
C2 W C3 O3 3(47)
C1 W C3 O3 -85(47)
C5 W C3 O3 -177(100)
C6 W C3 O3 -41(51)
C3 W C4 O4 -83(15)
C2 W C4 O4 8(15)
C1 W C4 O4 -59(20)
C5 W C4 O4 -170(15)
C6 W C4 O4 94(15)
C4 W C5 O5 52(11)
C3 W C5 O5 -36(11)
C2 W C5 O5 -23(21)
C1 W C5 O5 -125(11)
C6 W C5 O5 147(11)
N2 N1 C6 C7 -0.2(13)
C9 N1 C6 C7 -167.1(13)
N2 N1 C6 W 174.8(8)
C9 N1 C6 W 8(2)
C4 W C6 N1 62.4(12)
C3 W C6 N1 -164(6)
C2 W C6 N1 152.0(12)
C1 W C6 N1 -119.3(12)
C5 W C6 N1 -27.6(12)
C4 W C6 C7 -123.8(11)
C3 W C6 C7 10(7)
C2 W C6 C7 -34.2(11)
C1 W C6 C7 54.6(11)
C5 W C6 C7 146.2(11)
N1 C6 C7 C8 -0.2(13)
W C6 C7 C8 -175.6(8)
N1 N2 C8 C7 -0.5(12)
C11 N2 C8 C7 158.8(13)
N1 N2 C8 C16 175.7(10)
C11 N2 C8 C16 -25(2)
C6 C7 C8 N2 0.4(14)
C6 C7 C8 C16 -175.9(10)
N2 N1 C9 O6 175.8(13)
C6 N1 C9 O6 -17(2)
N2 N1 C9 C10 -2.8(12)
C6 N1 C9 C10 164.6(12)
O6 C9 C10 C11 -178.4(15)
N1 C9 C10 C11 0.1(14)
O6 C9 C10 C15 4(2)
N1 C9 C10 C15 -177.6(11)
C9 C10 C11 N2 2.6(15)
C15 C10 C11 N2 -179.7(10)
C9 C10 C11 C12 179.5(10)
C15 C10 C11 C12 -3(2)
C8 N2 C11 C10 -163.5(13)
N1 N2 C11 C10 -4.4(13)
C8 N2 C11 C12 20(2)
N1 N2 C11 C12 178.8(10)
C10 C11 C12 C13 15.7(17)
N2 C11 C12 C13 -168.0(11)
C11 C12 C13 C14 -43.3(15)
C12 C13 C14 C15 60.2(16)
C11 C10 C15 C14 15.9(18)
C9 C10 C15 C14 -166.8(12)
C13 C14 C15 C10 -43.6(16)
N2 C8 C16 C17 154.3(11)
C7 C8 C16 C17 -30.2(16)
N2 C8 C16 C21 -29.2(17)
C7 C8 C16 C21 146.3(11)
C21 C16 C17 C18 -2.1(16)
C8 C16 C17 C18 174.6(11)
C16 C17 C18 C19 1.7(19)
C17 C18 C19 C20 0(2)
C18 C19 C20 C21 -1.2(19)
C19 C20 C21 C16 0.7(17)
C17 C16 C21 C20 0.9(16)
C8 C16 C21 C20 -175.6(10)
